data_7237834
loop_
_publ_author_name
'Chen, Junru'
'Rahman, Naveed Ur'
'Mao, Zhu'
'Zhao, Juan'
'Yang, Zhiyong'
'Liu, Siwei'
'Zhang, Yi'
'Chi, Zhenguo'

_publ_section_title
;
 Achievement of persistent and efficient organic room-temperature
 phosphorescence with temperature-response by adjusting the proportion of
 excited-state configurations in coupled molecules
;
_journal_issue 27
_journal_name_full 'Journal of Materials Chemistry C'
_journal_page_first 8250
_journal_paper_doi 10.1039/C9TC01870K
_journal_volume 7
_journal_year 2019
_chemical_formula_moiety 'C12 H10 O2 S'
_chemical_formula_sum 'C12 H10 O2 S'
_chemical_formula_weight 218.26
_space_group_crystal_system monoclinic
_space_group_IT_number 14
_space_group_name_Hall '-P 2ybc'
_space_group_name_H-M_alt 'P 1 21/c 1'
_atom_sites_solution_hydrogens geom
_atom_sites_solution_primary direct
_audit_creation_date 2017-11-29
_audit_creation_method
;
Olex2 1.2
(compiled 2016.09.09 svn.r3337 for OlexSys, GUI svn.r5227)
;
_audit_update_record
;
2019-03-26 deposited with the CCDC.	2019-06-05 downloaded from the CCDC.
;
_cell_angle_alpha 90
_cell_angle_beta 96.7340(10)
_cell_angle_gamma 90
_cell_formula_units_Z 4
_cell_length_a 12.0982(2)
_cell_length_b 7.66810(10)
_cell_length_c 11.24180(10)
_cell_measurement_reflns_used 9463
_cell_measurement_temperature 150.00(10)
_cell_measurement_theta_max 73.9240
_cell_measurement_theta_min 6.8280
_cell_volume 1035.71(2)
_computing_cell_refinement 'CrysAlisPro 1.171.38.43 (Rigaku OD, 2015)'
_computing_data_collection 'CrysAlisPro 1.171.38.43 (Rigaku OD, 2015)'
_computing_data_reduction 'CrysAlisPro 1.171.38.43 (Rigaku OD, 2015)'
_computing_molecular_graphics 'Olex2 (Dolomanov et al., 2009)'
_computing_publication_material 'Olex2 (Dolomanov et al., 2009)'
_computing_structure_refinement 'ShelXL (Sheldrick, 2015)'
_computing_structure_solution 'ShelXS (Sheldrick, 2008)'
_diffrn_ambient_environment N~2~
_diffrn_ambient_temperature 150.00(10)
_diffrn_detector 'CCD plate'
_diffrn_detector_area_resol_mean 5.2913
_diffrn_detector_type AtlasS2
_diffrn_measured_fraction_theta_full 1.000
_diffrn_measured_fraction_theta_max 0.991
_diffrn_measurement_details
;
List of Runs (angles in degrees, time in seconds):

  # Type    Start    End  Width  t~exp~   \w     \q     \k     \f   Frames
#--------------------------------------------------------------------------
  1  \w    -50.00 -17.00   1.00    1.00    --  -41.89 -57.00 120.00   33
  2  \w     24.00  98.00   1.00    1.00    --   41.89-125.00   0.00   74
  3  \w     38.00 104.00   1.00    3.51    --  107.79 -94.00 -30.00   66
  4  \w     33.00 105.00   1.00    3.51    --  107.79 -94.00-120.00   72
  5  \w     25.00 109.00   1.00    3.51    --  107.79 -94.00  60.00   84
  6  \w     33.00 105.00   1.00    3.51    --  107.79 -94.00 150.00   72
  7  \w     81.00 113.00   1.00    3.51    --  107.79  61.00  30.00   32
  8  \w    114.00 177.00   1.00    3.51    --  107.79  77.00 -30.00   63
  9  \w    149.00 177.00   1.00    3.51    --  107.79  77.00-120.00   28
 10  \w    141.00 167.00   1.00    3.51    --  107.79  61.00-120.00   26
 11  \w    118.00 171.00   1.00    3.51    --  107.79  77.00-150.00   53
 12  \w    104.00 131.00   1.00    1.00    --   66.00  77.00-119.47   27
 13  \w     95.00 139.00   1.00    1.00    --   66.00  77.00-169.81   44
 14  \w     79.00 158.00   1.00    3.51    --  107.79  61.00 -90.00   79
 15  \w     96.00 142.00   1.00    1.00    --   66.00  77.00  11.56   46
 16  \w    110.00 139.00   1.00    1.00    --   66.00  75.00  50.62   29
 17  \w    116.00 142.00   1.00    1.00    --   66.00  77.00  83.95   26
 18  \w    106.00 133.00   1.00    1.00    --   66.00  77.00 131.34   27
 19  \w    130.00 177.00   1.00    3.51    --  107.79  77.00 150.00   47
 20  \w    117.00 175.00   1.00    3.51    --  107.79  77.00 120.00   58
 21  \w     85.00 112.00   1.00    3.51    --  107.79  61.00 -30.00   27
 22  \w     80.00 106.00   1.00    3.51    --  107.79  61.00 -60.00   26
 23  \w     80.00 178.00   1.00    3.51    --  107.79  77.00 -60.00   98
 24  \w     79.00 123.00   1.00    3.51    --  107.79  61.00-180.00   44
 25  \w     83.00 112.00   1.00    3.51    --  107.79  61.00-120.00   29
 26  \w     75.00 144.00   1.00    3.51    --  107.79  77.00-180.00   69
 27  \w     75.00 102.00   1.00    3.51    --  107.79  77.00-120.00   27
 28  \w     75.00 101.00   1.00    3.51    --  107.79  77.00-150.00   26
 29  \w     76.00 111.00   1.00    3.51    --  107.79  77.00 -30.00   35
 30  \w     76.00 144.00   1.00    3.51    --  107.79  77.00   0.00   68
 31  \w     76.00 140.00   1.00    3.51    --  107.79  77.00  90.00   64
 32  \w     80.00 106.00   1.00    3.51    --  107.79  61.00 150.00   26
 33  \w     75.00 100.00   1.00    3.51    --  107.79  77.00 120.00   25
 34  \w     76.00 104.00   1.00    3.51    --  107.79  77.00 150.00   28
 35  \w     75.00 176.00   1.00    3.51    --  107.79  77.00  60.00  101
 36  \w     75.00 173.00   1.00    3.51    --  107.79  77.00  30.00   98
 37  \w     36.00  67.00   1.00    1.00    --   66.00  77.00 131.34   31
 38  \w     33.00  64.00   1.00    1.00    --   66.00  77.00  83.95   31
 39  \w     34.00  70.00   1.00    1.00    --   66.00  75.00  50.62   36
 40  \w     30.00  60.00   1.00    1.00    --   62.00  77.00 -23.89   30
 41  \w     33.00  64.00   1.00    1.00    --   66.00  77.00  11.56   31
 42  \w     30.00  59.00   1.00    1.00    --   62.00  77.00 -79.19   29
 43  \w     34.00  65.00   1.00    1.00    --   66.00  77.00-119.47   31
 44  \w     34.00  64.00   1.00    1.00    --   66.00  77.00-169.81   30
 45  \w     12.00  37.00   1.00    1.00    --   46.00  84.00-115.53   25
 46  \w      0.00  33.00   1.00    1.00    --   34.00  84.00-146.97   33
 47  \w   -111.00 -18.00   1.00    1.00    --  -41.89 -37.00 -30.00   93
 48  \w    -59.00 -20.00   1.00    1.00    --  -41.89 -37.00-150.00   39
 49  \w      6.00  31.00   1.00    1.00    --   42.00  88.00  24.98   25
 50  \w     16.00  45.00   1.00    1.00    --   50.00  82.00 -35.19   29
 51  \w     20.00  45.00   1.00    1.00    --   54.00  81.00 121.33   25
 52  \w     20.00  45.00   1.00    1.00    --   54.00  81.00 177.50   25
 53  \w     14.00  39.00   1.00    1.00    --   46.00  80.00 132.31   25
 54  \w    -74.00   4.00   1.00    1.00    --  -41.89  77.00 150.00   78
 55  \w   -115.00 -52.00   1.00    1.00    --  -41.89 -57.00 120.00   63
 56  \w   -112.00 -81.00   1.00    1.00    --  -41.89 -37.00-150.00   31
;
_diffrn_measurement_device 'four-circle diffractometer'
_diffrn_measurement_device_type 'SuperNova, Dual, Cu at zero, AtlasS2'
_diffrn_measurement_method '\w scans'
_diffrn_orient_matrix_type 'CrysAlisPro convention (1999,Acta A55,543-557)'
_diffrn_orient_matrix_UB_11 -0.0603200000
_diffrn_orient_matrix_UB_12 -0.1543930000
_diffrn_orient_matrix_UB_13 -0.0670272000
_diffrn_orient_matrix_UB_21 -0.0077591000
_diffrn_orient_matrix_UB_22 0.1041359000
_diffrn_orient_matrix_UB_23 -0.1178777000
_diffrn_orient_matrix_UB_31 0.1128974000
_diffrn_orient_matrix_UB_32 -0.0753404000
_diffrn_orient_matrix_UB_33 -0.0255337000
_diffrn_radiation_monochromator mirror
_diffrn_radiation_probe x-ray
_diffrn_radiation_type CuK\a
_diffrn_radiation_wavelength 1.54184
_diffrn_reflns_av_R_equivalents 0.0449
_diffrn_reflns_av_unetI/netI 0.0225
_diffrn_reflns_Laue_measured_fraction_full 1.000
_diffrn_reflns_Laue_measured_fraction_max 0.991
_diffrn_reflns_limit_h_max 15
_diffrn_reflns_limit_h_min -14
_diffrn_reflns_limit_k_max 9
_diffrn_reflns_limit_k_min -9
_diffrn_reflns_limit_l_max 13
_diffrn_reflns_limit_l_min -13
_diffrn_reflns_number 15305
_diffrn_reflns_point_group_measured_fraction_full 1.000
_diffrn_reflns_point_group_measured_fraction_max 0.991
_diffrn_reflns_theta_full 67.684
_diffrn_reflns_theta_max 74.119
_diffrn_reflns_theta_min 3.679
_diffrn_source 'micro-focus sealed X-ray tube'
_diffrn_source_type 'SuperNova (Cu) X-ray Source'
_exptl_absorpt_coefficient_mu 2.573
_exptl_absorpt_correction_T_max 1.00000
_exptl_absorpt_correction_T_min 0.43446
_exptl_absorpt_correction_type multi-scan
_exptl_absorpt_process_details
;
CrysAlisPro 1.171.38.43 (Rigaku Oxford Diffraction, 2015)
Empirical absorption correction using spherical harmonics,
 implemented in SCALE3 ABSPACK scaling algorithm.
;
_exptl_crystal_colour colourless
_exptl_crystal_colour_primary colourless
_exptl_crystal_density_diffrn 1.400
_exptl_crystal_description needle
_exptl_crystal_F_000 456
_exptl_crystal_size_max 0.4
_exptl_crystal_size_mid 0.05
_exptl_crystal_size_min 0.03
_refine_diff_density_max 0.258
_refine_diff_density_min -0.375
_refine_diff_density_rms 0.045
_refine_ls_extinction_method none
_refine_ls_goodness_of_fit_ref 1.083
_refine_ls_hydrogen_treatment constr
_refine_ls_matrix_type full
_refine_ls_number_parameters 136
_refine_ls_number_reflns 2084
_refine_ls_number_restraints 0
_refine_ls_restrained_S_all 1.083
_refine_ls_R_factor_all 0.0327
_refine_ls_R_factor_gt 0.0309
_refine_ls_shift/su_max 0.000
_refine_ls_shift/su_mean 0.000
_refine_ls_structure_factor_coef Fsqd
_refine_ls_weighting_details 'w=1/[\s^2^(Fo^2^)+(0.0420P)^2^+0.3520P] where P=(Fo^2^+2Fc^2^)/3'
_refine_ls_weighting_scheme calc
_refine_ls_wR_factor_gt 0.0819
_refine_ls_wR_factor_ref 0.0833
_reflns_Friedel_coverage 0.000
_reflns_number_gt 1942
_reflns_number_total 2084
_reflns_threshold_expression 'I > 2\s(I)'
_cod_data_source_file c9tc01870k4.cif
_cod_data_source_block 17080202
_cod_database_code 7237834
_chemical_oxdiff_formula CHONS
_chemical_oxdiff_usercomment SPZ
_shelx_space_group_comment
;
The symmetry employed for this shelxl refinement is uniquely defined
by the following loop, which should always be used as a source of
symmetry information in preference to the above space-group names.
They are only intended as comments.
;
_reflns_odcompleteness_completeness 100.00
_reflns_odcompleteness_iscentric 1
_reflns_odcompleteness_theta 66.97
_olex2_refinement_description
;
1. Fixed Uiso
 At 1.2 times of:
  All C(H) groups
2.a Aromatic/amide H refined with riding coordinates:
 C5(H5), C6(H6), C7(H7), C8(H8), C9(H9), C10(H10), C11(H11), C12(H12),
 C13(H13), C14(H14)
;
_shelx_shelxl_version_number 2014/7
_olex2_submission_special_instructions 'No special instructions were received'
_oxdiff_exptl_absorpt_empirical_details
;
Empirical correction (ABSPACK) includes:
- Absorption correction using spherical harmonics
- Frame scaling
;
_oxdiff_exptl_absorpt_empirical_full_max 2.478
_oxdiff_exptl_absorpt_empirical_full_min 0.496

loop_
_space_group_symop_operation_xyz
'x, y, z'
'-x, y+1/2, -z+1/2'
'-x, -y, -z'
'x, -y-1/2, z-1/2'

loop_
_atom_site_label
_atom_site_type_symbol
_atom_site_fract_x
_atom_site_fract_y
_atom_site_fract_z
_atom_site_U_iso_or_equiv
_atom_site_adp_type
_atom_site_occupancy
_atom_site_site_symmetry_order
_atom_site_calc_flag
_atom_site_refinement_flags_posn
S1 S 0.24240(3) 0.14954(4) 0.17291(3) 0.02335(12) Uani 1 1 d .
C1 C 0.38298(11) 0.15795(16) 0.14373(11) 0.0203(3) Uani 1 1 d .
C2 C 0.17974(11) -0.00303(17) 0.06824(11) 0.0208(3) Uani 1 1 d .
O3 O 0.23945(9) 0.07951(16) 0.29145(9) 0.0346(3) Uani 1 1 d .
O4 O 0.19369(9) 0.31802(14) 0.14429(11) 0.0339(3) Uani 1 1 d .
C5 C 0.57315(12) 0.07558(18) 0.19573(14) 0.0296(3) Uani 1 1 d .
H5 H 0.6278 0.0168 0.2454 0.036 Uiso 1 1 calc R
C6 C 0.60180(12) 0.17202(19) 0.09992(13) 0.0274(3) Uani 1 1 d .
H6 H 0.6759 0.1782 0.0856 0.033 Uiso 1 1 calc R
C7 C 0.09293(12) -0.0694(2) -0.12830(13) 0.0290(3) Uani 1 1 d .
H7 H 0.0655 -0.0347 -0.2054 0.035 Uiso 1 1 calc R
C8 C 0.13908(11) 0.05275(18) -0.04638(12) 0.0248(3) Uani 1 1 d .
H8 H 0.1428 0.1697 -0.0675 0.030 Uiso 1 1 calc R
C9 C 0.17584(12) -0.17749(18) 0.10141(13) 0.0257(3) Uani 1 1 d .
H9 H 0.2044 -0.2129 0.1780 0.031 Uiso 1 1 calc R
C10 C 0.52076(12) 0.25951(19) 0.02510(12) 0.0281(3) Uani 1 1 d .
H10 H 0.5407 0.3221 -0.0400 0.034 Uiso 1 1 calc R
C11 C 0.41048(12) 0.25423(18) 0.04667(12) 0.0253(3) Uani 1 1 d .
H11 H 0.3560 0.3138 -0.0027 0.030 Uiso 1 1 calc R
C12 C 0.46279(12) 0.06660(18) 0.21770(12) 0.0255(3) Uani 1 1 d .
H12 H 0.4426 0.0004 0.2810 0.031 Uiso 1 1 calc R
C13 C 0.08740(12) -0.2433(2) -0.09598(14) 0.0311(3) Uani 1 1 d .
H13 H 0.0557 -0.3242 -0.1515 0.037 Uiso 1 1 calc R
C14 C 0.12859(13) -0.29785(19) 0.01823(14) 0.0308(3) Uani 1 1 d .
H14 H 0.1246 -0.4148 0.0391 0.037 Uiso 1 1 calc R

loop_
_atom_site_aniso_label
_atom_site_aniso_U_11
_atom_site_aniso_U_22
_atom_site_aniso_U_33
_atom_site_aniso_U_23
_atom_site_aniso_U_13
_atom_site_aniso_U_12
S1 0.0221(2) 0.02501(19) 0.02343(19) -0.00476(11) 0.00484(13) -0.00101(11)
C1 0.0204(7) 0.0208(6) 0.0194(6) -0.0038(5) 0.0019(5) -0.0015(5)
C2 0.0172(6) 0.0234(6) 0.0222(6) -0.0021(5) 0.0037(5) 0.0007(5)
O3 0.0355(6) 0.0473(7) 0.0223(5) -0.0048(4) 0.0086(4) -0.0082(5)
O4 0.0279(6) 0.0257(5) 0.0482(7) -0.0094(4) 0.0049(5) 0.0041(4)
C5 0.0266(8) 0.0244(7) 0.0362(8) 0.0007(6) -0.0029(6) 0.0043(6)
C6 0.0220(7) 0.0286(7) 0.0322(7) -0.0083(6) 0.0059(6) -0.0004(5)
C7 0.0215(7) 0.0402(8) 0.0243(7) -0.0020(6) -0.0012(5) 0.0037(6)
C8 0.0214(7) 0.0257(7) 0.0274(7) 0.0028(5) 0.0034(5) 0.0032(5)
C9 0.0252(7) 0.0261(7) 0.0263(7) 0.0035(5) 0.0048(5) 0.0011(5)
C10 0.0307(8) 0.0327(7) 0.0216(7) -0.0002(5) 0.0057(5) -0.0051(6)
C11 0.0263(7) 0.0275(7) 0.0211(6) 0.0017(5) -0.0016(5) -0.0005(5)
C12 0.0293(7) 0.0224(6) 0.0241(6) 0.0026(5) 0.0000(5) -0.0011(5)
C13 0.0213(7) 0.0350(8) 0.0370(8) -0.0125(6) 0.0036(6) -0.0043(6)
C14 0.0292(8) 0.0232(7) 0.0411(8) -0.0012(6) 0.0084(6) -0.0027(6)

loop_
_atom_type_symbol
_atom_type_description
_atom_type_scat_dispersion_real
_atom_type_scat_dispersion_imag
_atom_type_scat_source
C C 0.0181 0.0091 'International Tables Vol C Tables 4.2.6.8 and 6.1.1.4'
H H 0.0000 0.0000 'International Tables Vol C Tables 4.2.6.8 and 6.1.1.4'
O O 0.0492 0.0322 'International Tables Vol C Tables 4.2.6.8 and 6.1.1.4'
S S 0.3331 0.5567 'International Tables Vol C Tables 4.2.6.8 and 6.1.1.4'

loop_
_geom_angle_atom_site_label_1
_geom_angle_atom_site_label_2
_geom_angle_atom_site_label_3
_geom_angle
C2 S1 C1 104.32(6)
O3 S1 C1 108.27(6)
O3 S1 C2 108.30(6)
O4 S1 C1 107.61(6)
O4 S1 C2 108.23(6)
O4 S1 O3 119.13(7)
C11 C1 S1 119.24(10)
C12 C1 S1 119.11(10)
C12 C1 C11 121.65(13)
C8 C2 S1 119.40(10)
C9 C2 S1 118.94(10)
C9 C2 C8 121.62(13)
C6 C5 H5 120.0
C6 C5 C12 119.94(13)
C12 C5 H5 120.0
C5 C6 H6 119.8
C5 C6 C10 120.43(14)
C10 C6 H6 119.8
C8 C7 H7 119.8
C8 C7 C13 120.32(13)
C13 C7 H7 119.8
C2 C8 H8 120.7
C7 C8 C2 118.62(13)
C7 C8 H8 120.7
C2 C9 H9 120.6
C14 C9 C2 118.88(13)
C14 C9 H9 120.6
C6 C10 H10 119.8
C11 C10 C6 120.45(13)
C11 C10 H10 119.8
C1 C11 H11 120.7
C10 C11 C1 118.52(13)
C10 C11 H11 120.7
C1 C12 H12 120.5
C5 C12 C1 118.99(13)
C5 C12 H12 120.5
C7 C13 H13 119.7
C7 C13 C14 120.67(13)
C14 C13 H13 119.7
C9 C14 H14 120.1
C13 C14 C9 119.87(14)
C13 C14 H14 120.1

loop_
_geom_bond_atom_site_label_1
_geom_bond_atom_site_label_2
_geom_bond_distance
S1 C1 1.7706(14)
S1 C2 1.7660(13)
S1 O3 1.4411(11)
S1 O4 1.4406(11)
C1 C11 1.3898(19)
C1 C12 1.3879(19)
C2 C8 1.3917(18)
C2 C9 1.3910(19)
C5 H5 0.9300
C5 C6 1.384(2)
C5 C12 1.388(2)
C6 H6 0.9300
C6 C10 1.388(2)
C7 H7 0.9300
C7 C8 1.385(2)
C7 C13 1.385(2)
C8 H8 0.9300
C9 H9 0.9300
C9 C14 1.388(2)
C10 H10 0.9300
C10 C11 1.384(2)
C11 H11 0.9300
C12 H12 0.9300
C13 H13 0.9300
C13 C14 1.386(2)
C14 H14 0.9300

loop_
_geom_torsion_atom_site_label_1
_geom_torsion_atom_site_label_2
_geom_torsion_atom_site_label_3
_geom_torsion_atom_site_label_4
_geom_torsion
S1 C1 C11 C10 179.98(10)
S1 C1 C12 C5 -179.02(10)
S1 C2 C8 C7 178.28(10)
S1 C2 C9 C14 -178.71(10)
C1 S1 C2 C8 -85.84(12)
C1 S1 C2 C9 91.93(12)
C2 S1 C1 C11 78.51(11)
C2 S1 C1 C12 -100.80(11)
C2 C9 C14 C13 0.7(2)
O3 S1 C1 C11 -166.30(11)
O3 S1 C1 C12 14.38(12)
O3 S1 C2 C8 159.00(11)
O3 S1 C2 C9 -23.23(13)
O4 S1 C1 C11 -36.31(12)
O4 S1 C1 C12 144.38(11)
O4 S1 C2 C8 28.54(13)
O4 S1 C2 C9 -153.69(11)
C5 C6 C10 C11 1.2(2)
C6 C5 C12 C1 -1.2(2)
C6 C10 C11 C1 -0.7(2)
C7 C13 C14 C9 0.1(2)
C8 C2 C9 C14 -1.0(2)
C8 C7 C13 C14 -0.5(2)
C9 C2 C8 C7 0.6(2)
C11 C1 C12 C5 1.7(2)
C12 C1 C11 C10 -0.7(2)
C12 C5 C6 C10 -0.3(2)
C13 C7 C8 C2 0.2(2)
